data_7219843
loop_
_publ_author_name
'Yang, Li-Zi'
'Fang, Ran'
'Dou, Wei'
'Kirillov, Alexander M.'
'Xu, Cai-ling'
'Liu, Wei-Sheng'

_publ_section_title
;
 Structural diversity in new coordination polymers modulated by semirigid
 ether-linked pyridine-phthalate building block and ancillary ligands:
 syntheses, structures, and luminescence properties
;
_journal_issue 16
_journal_name_full CrystEngComm
_journal_page_first 3117
_journal_paper_doi 10.1039/C5CE00341E
_journal_volume 17
_journal_year 2015
_chemical_formula_moiety '2(C18 H11 Co N2 O5), 2(H2 O), H O'
_chemical_formula_sum 'C36 H27 Co2 N4 O13'
_chemical_formula_weight 841.48
_chemical_name_systematic
;
 ? 
;
_space_group_crystal_system monoclinic
_space_group_IT_number 15
_space_group_name_Hall '-C 2yc'
_space_group_name_H-M_alt 'C 1 2/c 1'
_symmetry_space_group_name_Hall '-C 2yc'
_symmetry_space_group_name_H-M 'C 1 2/c 1'
_atom_sites_solution_hydrogens geom
_atom_sites_solution_primary direct
_atom_sites_solution_secondary difmap
_audit_creation_date 2014-11-13
_audit_creation_method
;
Olex2 1.2
(compiled 2014.09.19 svn.r3010 for OlexSys, GUI svn.r4874)
;
_audit_update_record
;
2014-11-17 deposited with the CCDC.
2015-03-10 downloaded from the CCDC.
;
_cell_angle_alpha 90.00
_cell_angle_beta 105.929(2)
_cell_angle_gamma 90.00
_cell_formula_units_Z 4
_cell_length_a 21.9803(8)
_cell_length_b 17.2195(7)
_cell_length_c 9.2491(3)
_cell_measurement_reflns_used 2142
_cell_measurement_temperature 296(2)
_cell_measurement_theta_max 24.07
_cell_measurement_theta_min 2.52
_cell_volume 3366.3(2)
_computing_cell_refinement 'SAINT v7.60A (Bruker, 2009)'
_computing_data_reduction 'SAINT v7.60A (Bruker, 2009)'
_computing_molecular_graphics 'Olex2 (Dolomanov et al., 2009)'
_computing_publication_material 'Olex2 (Dolomanov et al., 2009)'
_computing_structure_refinement 'XL (Sheldrick, 2008)'
_computing_structure_solution 'SHELXS-97 (Sheldrick, 1990)'
_diffrn_ambient_temperature 296.15
_diffrn_measured_fraction_theta_full 0.999
_diffrn_measured_fraction_theta_max 0.999
_diffrn_measurement_device_type 'Bruker APEX-II CCD'
_diffrn_measurement_method '\f and \w scans'
_diffrn_radiation_monochromator graphite
_diffrn_radiation_type MoK\a
_diffrn_radiation_wavelength 0.71073
_diffrn_reflns_av_R_equivalents 0.0370
_diffrn_reflns_av_unetI/netI 0.0431
_diffrn_reflns_limit_h_max 26
_diffrn_reflns_limit_h_min -26
_diffrn_reflns_limit_k_max 19
_diffrn_reflns_limit_k_min -20
_diffrn_reflns_limit_l_max 10
_diffrn_reflns_limit_l_min -11
_diffrn_reflns_number 8606
_diffrn_reflns_theta_full 25.10
_diffrn_reflns_theta_max 25.10
_diffrn_reflns_theta_min 1.53
_diffrn_source 'fine-focus sealed tube'
_diffrn_standards_number 0
_exptl_absorpt_coefficient_mu 1.064
_exptl_absorpt_correction_T_max 0.7461
_exptl_absorpt_correction_T_min 0.6751
_exptl_absorpt_correction_type multi-scan
_exptl_absorpt_process_details SADABS
_exptl_crystal_colour purple
_exptl_crystal_density_diffrn 1.660
_exptl_crystal_density_method 'not measured'
_exptl_crystal_description sheet
_exptl_crystal_F_000 1716
_exptl_crystal_size_max 0.20
_exptl_crystal_size_mid 0.18
_exptl_crystal_size_min 0.15
_refine_diff_density_max 0.859
_refine_diff_density_min -0.600
_refine_diff_density_rms 0.070
_refine_ls_extinction_method none
_refine_ls_goodness_of_fit_ref 1.029
_refine_ls_hydrogen_treatment constr
_refine_ls_matrix_type full
_refine_ls_number_parameters 255
_refine_ls_number_reflns 2999
_refine_ls_number_restraints 0
_refine_ls_restrained_S_all 1.029
_refine_ls_R_factor_all 0.0559
_refine_ls_R_factor_gt 0.0408
_refine_ls_shift/su_max 0.000
_refine_ls_shift/su_mean 0.000
_refine_ls_structure_factor_coef Fsqd
_refine_ls_weighting_details 'calc w=1/[\s^2^(Fo^2^)+(0.0504P)^2^+5.4577P] where P=(Fo^2^+2Fc^2^)/3'
_refine_ls_weighting_scheme calc
_refine_ls_wR_factor_gt 0.0965
_refine_ls_wR_factor_ref 0.1046
_reflns_number_gt 2376
_reflns_number_total 2999
_reflns_threshold_expression >2sigma(I)
_cod_data_source_file c5ce00341e2.cif
_cod_data_source_block c2c
_cod_depositor_comments 'Adding full bibliography for 7219841--7219847.cif.'
_cod_database_code 7219843
_olex2_refinement_description
;
1. Fixed Uiso
 At 1.2 times of:
  All C(H) groups
 At 1.5 times of:
  All O(H) groups, All O(H,H) groups
2. Others
 Fixed Sof: H6(0.5)
3.a Free rotating group:
 O5(H5A,H5B), O6(H6)
3.b Aromatic/amide H refined with riding coordinates:
 C20(H20), C24(H24), C12(H12), C14(H14), C16(H16), C19(H19), C21(H21),
 C25(H25), C26(H26), C27(H27), C28(H28)
;
_olex2_submission_special_instructions 'No special instructions were received'

loop_
_space_group_symop_id
_space_group_symop_operation_xyz
1 'x, y, z'
2 '-x, y, -z+1/2'
3 'x+1/2, y+1/2, z'
4 '-x+1/2, y+1/2, -z+1/2'
5 '-x, -y, -z'
6 'x, -y, z-1/2'
7 '-x+1/2, -y+1/2, -z'
8 'x+1/2, -y+1/2, z-1/2'

loop_
_atom_site_label
_atom_site_type_symbol
_atom_site_fract_x
_atom_site_fract_y
_atom_site_fract_z
_atom_site_U_iso_or_equiv
_atom_site_adp_type
_atom_site_occupancy
_atom_site_calc_flag
_atom_site_site_symmetry_order
_atom_site_refinement_flags_posn
_atom_site_refinement_flags_adp
_atom_site_refinement_flags_occupancy
N1 N 0.30331(13) -0.14042(16) 0.4069(3) 0.0280(6) Uani 1 d 1 . . .
C20 C 0.33060(17) -0.1840(2) 0.5266(4) 0.0347(8) Uani 1 d 1 . . .
H20 H 0.3622 -0.2187 0.5204 0.042 Uiso 1 calc 1 R . .
C24 C 0.31357(18) -0.1792(2) 0.6582(4) 0.0405(9) Uani 1 d 1 . . .
H24 H 0.3336 -0.2101 0.7398 0.049 Uiso 1 calc 1 R . .
O9 O 0.16621(11) 0.22850(13) 0.3111(3) 0.0344(6) Uani 1 d 1 . . .
C18 C 0.11379(16) 0.1953(2) 0.2446(4) 0.0298(8) Uani 1 d 1 . . .
Co1 Co 0.32001(2) 0.16180(2) 0.70403(5) 0.02376(15) Uani 1 d 1 . . .
O1 O 0.17516(11) 0.16754(14) 0.6109(3) 0.0381(6) Uani 1 d 1 . . .
O7 O 0.19131(11) -0.03313(13) 0.5588(2) 0.0316(6) Uani 1 d 1 . . .
N2 N 0.39047(12) 0.10057(16) 0.6503(3) 0.0296(6) Uani 1 d 1 . . .
O2 O 0.25555(10) 0.11431(14) 0.5435(3) 0.0334(6) Uani 1 d 1 . . .
C6 C 0.23800(15) -0.08408(18) 0.5449(4) 0.0262(7) Uani 1 d 1 . . .
C8 C 0.19670(15) 0.12552(18) 0.5301(4) 0.0254(7) Uani 1 d 1 . . .
C9 C 0.15265(14) 0.07793(18) 0.4089(3) 0.0232(7) Uani 1 d 1 . . .
O8 O 0.06937(13) 0.22808(15) 0.1554(3) 0.0520(7) Uani 1 d 1 . . .
C11 C 0.15149(15) -0.00175(18) 0.4276(4) 0.0259(7) Uani 1 d 1 . . .
C12 C 0.10972(16) -0.0493(2) 0.3260(4) 0.0351(8) Uani 1 d 1 . . .
H12 H 0.1095 -0.1027 0.3413 0.042 Uiso 1 calc 1 R . .
C13 C 0.11089(14) 0.11087(19) 0.2801(4) 0.0261(7) Uani 1 d 1 . . .
C14 C 0.06896(15) 0.0635(2) 0.1793(4) 0.0320(8) Uani 1 d 1 . . .
H14 H 0.0407 0.0852 0.0952 0.038 Uiso 1 calc 1 R . .
C16 C 0.25755(15) -0.09073(18) 0.4157(4) 0.0269(7) Uani 1 d 1 . . .
H16 H 0.2385 -0.0600 0.3329 0.032 Uiso 1 calc 1 R . .
C17 C 0.47688(15) 0.0213(2) 0.5314(4) 0.0302(8) Uani 1 d 1 . . .
C19 C 0.06859(16) -0.0159(2) 0.2023(4) 0.0359(9) Uani 1 d 1 . . .
H19 H 0.0402 -0.0470 0.1333 0.043 Uiso 1 calc 1 R . .
C21 C 0.26676(17) -0.1285(2) 0.6689(4) 0.0353(8) Uani 1 d 1 . . .
H21 H 0.2548 -0.1242 0.7575 0.042 Uiso 1 calc 1 R . .
C25 C 0.4754(2) 0.1001(2) 0.5358(6) 0.0575(13) Uani 1 d 1 . . .
H25 H 0.5033 0.1291 0.4977 0.069 Uiso 1 calc 1 R . .
C26 C 0.43465(19) -0.0178(2) 0.5931(6) 0.0552(13) Uani 1 d 1 . . .
H26 H 0.4350 -0.0718 0.5972 0.066 Uiso 1 calc 1 R . .
C27 C 0.39235(18) 0.0236(2) 0.6482(6) 0.0525(12) Uani 1 d 1 . . .
H27 H 0.3636 -0.0038 0.6858 0.063 Uiso 1 calc 1 R . .
C28 C 0.4327(2) 0.1372(2) 0.5969(6) 0.0662(15) Uani 1 d 1 . . .
H28 H 0.4336 0.1911 0.6008 0.079 Uiso 1 calc 1 R . .
O5 O 0.04633(15) 0.20027(17) 0.5729(4) 0.0554(8) Uani 1 d 1 . . .
H5A H 0.0157 0.1808 0.5059 0.083 Uiso 1 d 1 G . .
H5B H 0.0671 0.1642 0.6275 0.083 Uiso 1 d 1 G . .
O6 O 0.0000 0.3017(3) 0.7500 0.0769(14) Uani 1 d 2 S T P
H6 H -0.0156 0.2759 0.8096 0.115 Uiso 0.50 d 1 G . .

loop_
_atom_site_aniso_label
_atom_site_aniso_U_11
_atom_site_aniso_U_22
_atom_site_aniso_U_33
_atom_site_aniso_U_23
_atom_site_aniso_U_13
_atom_site_aniso_U_12
N1 0.0277(15) 0.0323(16) 0.0243(15) 0.0007(12) 0.0075(12) 0.0010(12)
C20 0.034(2) 0.039(2) 0.031(2) 0.0074(16) 0.0075(16) 0.0084(16)
C24 0.046(2) 0.042(2) 0.033(2) 0.0148(17) 0.0116(17) 0.0115(18)
O9 0.0313(14) 0.0291(13) 0.0412(15) -0.0003(11) 0.0072(11) -0.0035(10)
C18 0.034(2) 0.0307(18) 0.0262(18) -0.0018(15) 0.0097(15) 0.0027(16)
Co1 0.0213(2) 0.0271(3) 0.0232(3) -0.00134(19) 0.00649(17) 0.00083(18)
O1 0.0389(15) 0.0442(15) 0.0315(14) -0.0154(12) 0.0101(11) 0.0013(11)
O7 0.0365(14) 0.0336(13) 0.0266(13) 0.0028(10) 0.0116(10) 0.0099(10)
N2 0.0257(15) 0.0317(16) 0.0314(16) -0.0010(13) 0.0076(12) 0.0059(12)
O2 0.0230(12) 0.0400(14) 0.0360(14) -0.0128(11) 0.0060(10) -0.0025(10)
C6 0.0277(17) 0.0255(17) 0.0264(18) 0.0001(14) 0.0090(14) -0.0023(14)
C8 0.0254(17) 0.0275(17) 0.0229(17) -0.0007(14) 0.0059(13) 0.0009(14)
C9 0.0211(16) 0.0291(18) 0.0215(16) -0.0062(14) 0.0097(13) -0.0014(13)
O8 0.0485(18) 0.0410(16) 0.0540(18) 0.0074(14) -0.0067(14) 0.0045(13)
C11 0.0254(17) 0.0281(18) 0.0253(17) -0.0017(14) 0.0088(13) 0.0037(14)
C12 0.035(2) 0.0243(18) 0.047(2) -0.0055(16) 0.0131(17) -0.0058(15)
C13 0.0210(16) 0.0290(18) 0.0298(18) -0.0081(14) 0.0096(13) -0.0016(13)
C14 0.0226(17) 0.040(2) 0.0291(19) -0.0062(16) 0.0003(14) 0.0031(15)
C16 0.0317(19) 0.0241(17) 0.0237(17) 0.0044(14) 0.0059(14) 0.0020(14)
C17 0.0250(18) 0.035(2) 0.0294(18) -0.0079(15) 0.0061(14) 0.0030(14)
C19 0.0281(19) 0.036(2) 0.039(2) -0.0147(17) 0.0011(16) -0.0048(15)
C21 0.040(2) 0.040(2) 0.0297(19) 0.0074(16) 0.0155(16) 0.0011(17)
C25 0.075(3) 0.033(2) 0.089(3) 0.018(2) 0.066(3) 0.016(2)
C26 0.042(2) 0.031(2) 0.107(4) -0.023(2) 0.045(3) -0.0111(18)
C27 0.036(2) 0.037(2) 0.096(4) -0.019(2) 0.038(2) -0.0104(18)
C28 0.087(4) 0.032(2) 0.110(4) 0.020(2) 0.078(3) 0.018(2)
O5 0.055(2) 0.0555(18) 0.055(2) 0.0000(16) 0.0152(15) 0.0000(15)
O6 0.077(4) 0.077(4) 0.077(4) 0.000 0.021(3) 0.000

loop_
_atom_type_symbol
_atom_type_description
_atom_type_scat_dispersion_real
_atom_type_scat_dispersion_imag
_atom_type_scat_source
C C 0.0033 0.0016 'International Tables Vol C Tables 4.2.6.8 and 6.1.1.4'
H H 0.0000 0.0000 'International Tables Vol C Tables 4.2.6.8 and 6.1.1.4'
N N 0.0061 0.0033 'International Tables Vol C Tables 4.2.6.8 and 6.1.1.4'
O O 0.0106 0.0060 'International Tables Vol C Tables 4.2.6.8 and 6.1.1.4'
Co Co 0.3494 0.9721 'International Tables Vol C Tables 4.2.6.8 and 6.1.1.4'

loop_
_geom_angle_atom_site_label_1
_geom_angle_atom_site_label_2
_geom_angle_atom_site_label_3
_geom_angle
_geom_angle_site_symmetry_1
_geom_angle_site_symmetry_3
C20 N1 Co1 120.5(2) . 6
C20 N1 C16 118.9(3) . .
C16 N1 Co1 119.9(2) . 6
N1 C20 C24 122.1(3) . .
C20 C24 C21 119.7(3) . .
C18 O9 Co1 122.8(2) . 7_556
O9 C18 C13 114.5(3) . .
O8 C18 O9 124.1(3) . .
O8 C18 C13 121.3(3) . .
N1 Co1 N2 118.01(11) 6_556 .
O9 Co1 N1 108.38(11) 7_556 6_556
O9 Co1 N2 110.11(11) 7_556 .
O9 Co1 O2 117.19(10) 7_556 .
O2 Co1 N1 110.57(10) . 6_556
O2 Co1 N2 92.27(10) . .
C6 O7 C11 118.0(2) . .
C27 N2 Co1 123.2(2) . .
C28 N2 Co1 120.0(2) . .
C28 N2 C27 116.2(3) . .
C8 O2 Co1 121.3(2) . .
C16 C6 O7 123.2(3) . .
C21 C6 O7 117.2(3) . .
C21 C6 C16 119.6(3) . .
O1 C8 O2 125.4(3) . .
O1 C8 C9 119.9(3) . .
O2 C8 C9 114.6(3) . .
C11 C9 C8 118.5(3) . .
C11 C9 C13 118.4(3) . .
C13 C9 C8 123.2(3) . .
C9 C11 O7 117.6(3) . .
C9 C11 C12 122.2(3) . .
C12 C11 O7 120.1(3) . .
C19 C12 C11 118.6(3) . .
C9 C13 C18 121.3(3) . .
C14 C13 C18 119.1(3) . .
C14 C13 C9 119.5(3) . .
C13 C14 C19 120.7(3) . .
N1 C16 C6 121.5(3) . .
C25 C17 C17 121.8(4) . 5_656
C25 C17 C26 116.6(3) . .
C26 C17 C17 121.6(4) . 5_656
C12 C19 C14 120.7(3) . .
C24 C21 C6 118.2(3) . .
C17 C25 C28 119.9(4) . .
C27 C26 C17 119.8(4) . .
N2 C27 C26 123.4(4) . .
N2 C28 C25 124.0(4) . .

loop_
_geom_bond_atom_site_label_1
_geom_bond_atom_site_label_2
_geom_bond_distance
_geom_bond_site_symmetry_2
N1 C20 1.335(4) .
N1 Co1 2.042(3) 6
N1 C16 1.340(4) .
C20 C24 1.370(5) .
C24 C21 1.373(5) .
O9 C18 1.282(4) .
O9 Co1 1.924(2) 7_556
C18 O8 1.229(4) .
C18 C13 1.496(5) .
Co1 N1 2.042(3) 6_556
Co1 O9 1.924(2) 7_556
Co1 N2 2.044(3) .
Co1 O2 1.930(2) .
O1 C8 1.225(4) .
O7 C6 1.383(4) .
O7 C11 1.396(4) .
N2 C27 1.327(5) .
N2 C28 1.325(5) .
O2 C8 1.280(4) .
C6 C16 1.381(4) .
C6 C21 1.379(5) .
C8 C9 1.507(4) .
C9 C11 1.384(4) .
C9 C13 1.408(5) .
C11 C12 1.386(5) .
C12 C19 1.374(5) .
C13 C14 1.383(4) .
C14 C19 1.384(5) .
C17 C17 1.494(6) 5_656
C17 C25 1.359(5) .
C17 C26 1.390(5) .
C25 C28 1.378(5) .
C26 C27 1.375(5) .

loop_
_geom_torsion_atom_site_label_1
_geom_torsion_atom_site_label_2
_geom_torsion_atom_site_label_3
_geom_torsion_atom_site_label_4
_geom_torsion
_geom_torsion_site_symmetry_1
N1 C20 C24 C21 0.4(6) .
N1 Co1 N2 C27 56.3(3) 6_556
N1 Co1 N2 C28 -132.3(3) 6_556
N1 Co1 O2 C8 51.5(3) 6_556
C20 N1 C16 C6 -0.4(5) .
C20 C24 C21 C6 0.4(6) .
O9 C18 C13 C9 19.3(4) .
O9 C18 C13 C14 -156.6(3) .
O9 Co1 N2 C27 -178.6(3) 7_556
O9 Co1 N2 C28 -7.2(4) 7_556
O9 Co1 O2 C8 -73.4(3) 7_556
C18 C13 C14 C19 174.7(3) .
Co1 N1 C20 C24 -170.1(3) 6
Co1 N1 C16 C6 169.5(2) 6
Co1 O9 C18 O8 6.4(5) 7_556
Co1 O9 C18 C13 -175.5(2) 7_556
Co1 N2 C27 C26 171.0(4) .
Co1 N2 C28 C25 -169.4(4) .
Co1 O2 C8 O1 2.2(5) .
Co1 O2 C8 C9 -174.0(2) .
O1 C8 C9 C11 -109.0(4) .
O1 C8 C9 C13 68.6(4) .
O7 C6 C16 N1 179.5(3) .
O7 C6 C21 C24 -179.6(3) .
O7 C11 C12 C19 176.2(3) .
N2 Co1 O2 C8 172.6(2) .
O2 Co1 N2 C27 -58.5(3) .
O2 Co1 N2 C28 112.9(4) .
O2 C8 C9 C11 67.4(4) .
O2 C8 C9 C13 -115.0(3) .
C6 O7 C11 C9 -117.4(3) .
C6 O7 C11 C12 66.7(4) .
C8 C9 C11 O7 0.3(4) .
C8 C9 C11 C12 176.1(3) .
C8 C9 C13 C18 8.5(5) .
C8 C9 C13 C14 -175.6(3) .
C9 C11 C12 C19 0.5(5) .
C9 C13 C14 C19 -1.3(5) .
O8 C18 C13 C9 -162.5(3) .
O8 C18 C13 C14 21.6(5) .
C11 O7 C6 C16 16.7(4) .
C11 O7 C6 C21 -164.9(3) .
C11 C9 C13 C18 -173.9(3) .
C11 C9 C13 C14 2.0(4) .
C11 C12 C19 C14 0.2(5) .
C13 C9 C11 O7 -177.4(3) .
C13 C9 C11 C12 -1.6(5) .
C13 C14 C19 C12 0.2(5) .
C16 N1 C20 C24 -0.4(5) .
C16 C6 C21 C24 -1.1(5) .
C17 C17 C25 C28 -179.0(5) 5_656
C17 C17 C26 C27 -179.3(4) 5_656
C17 C25 C28 N2 -1.7(8) .
C17 C26 C27 N2 -2.2(7) .
C21 C6 C16 N1 1.1(5) .
C25 C17 C26 C27 3.0(7) .
C26 C17 C25 C28 -1.2(7) .
C27 N2 C28 C25 2.6(7) .
C28 N2 C27 C26 -0.6(7) .
